data_1548283
loop_
_publ_author_name
'Yan, Qiao'
'Ma, Xiang'
'Banwell, Martin G.'
'Ward, Jas S.'

_publ_section_title
;
 Total Synthesis of the Marine Alkaloid Discoipyrrole C via the
 MoOPH-Mediated Oxidation of a 2,3,5-Trisubstituted Pyrrole.
;
_journal_issue 12
_journal_name_full 'Journal of natural products'
_journal_page_first 3305
_journal_page_last 3313
_journal_paper_doi 10.1021/acs.jnatprod.7b00872
_journal_volume 80
_journal_year 2017
_chemical_formula_moiety 'C44 H48 N2 O4, 2(C3 H6 O)'
_chemical_formula_sum 'C50 H60 N2 O6'
_chemical_formula_weight 785.00
_space_group_crystal_system monoclinic
_space_group_IT_number 14
_space_group_name_Hall '-P 2yn'
_space_group_name_H-M_alt 'P 1 21/n 1'
_symmetry_space_group_name_Hall '-P 2yn'
_symmetry_space_group_name_H-M 'P 1 21/n 1'
_atom_sites_solution_hydrogens geom
_audit_creation_date 2017-08-04
_audit_creation_method
;
Olex2 1.2
(compiled 2017.03.28 svn.r3405 for OlexSys, GUI svn.r5337)
;
_cell_angle_alpha 90
_cell_angle_beta 90.220(7)
_cell_angle_gamma 90
_cell_formula_units_Z 4
_cell_length_a 19.2834(19)
_cell_length_b 10.8405(9)
_cell_length_c 24.0533(13)
_cell_measurement_reflns_used 3417
_cell_measurement_temperature 149.99(10)
_cell_measurement_theta_max 69.8190
_cell_measurement_theta_min 2.8980
_cell_volume 5028.1(7)
_computing_cell_refinement 'CrysAlisPro 1.171.38.46 (Rigaku OD, 2015)'
_computing_data_collection 'CrysAlisPro 1.171.38.46 (Rigaku OD, 2015)'
_computing_data_reduction 'CrysAlisPro 1.171.38.46 (Rigaku OD, 2015)'
_computing_molecular_graphics 'Olex2 (Dolomanov et al., 2009)'
_computing_publication_material 'Olex2 (Dolomanov et al., 2009)'
_computing_structure_refinement 'ShelXL (Sheldrick, 2015)'
_diffrn_ambient_environment N~2~
_diffrn_ambient_temperature 149.99(10)
_diffrn_detector 'CCD plate'
_diffrn_detector_area_resol_mean 8.1297
_diffrn_detector_type EosS2
_diffrn_measured_fraction_theta_full 0.998
_diffrn_measured_fraction_theta_max 0.975
_diffrn_measurement_details
;
List of Runs (angles in degrees, time in seconds):

  # Type    Start    End  Width  t~exp~   \w     \q     \k     \f   Frames
--------------------------------------------------------------------------
  1  \w   -102.00  29.00   1.00   20.00    --  -36.03   0.00-180.00  131
  2  \w    -88.00 -24.00   1.00   20.00    --  -36.03 125.00  30.00   64
  3  \w     19.00 103.00   1.00   20.00    --   36.03  57.00   0.00   84
  4  \w    -21.00  53.00   1.00   20.00    --   36.03 -57.00 150.00   74
  5  \w     23.00  89.00   1.00   20.00    --   36.03-125.00 -60.00   66
  6  \w     44.00 109.00   1.00  100.00    --  107.33 -95.00 -90.00   65
  7  \w     40.00 122.00   1.00  100.00    --  107.33 -45.00-120.00   82
  8  \w     41.00 125.00   1.00  100.00    --  107.33 -45.00 150.00   84
  9  \w    109.00 164.00   1.00  100.00    --  107.33  45.00 120.00   55
 10  \w     60.00 109.00   1.00  100.00    --  107.33 -95.00 150.00   49
 11  \w     42.00 125.00   1.00  100.00    --  107.33 -45.00 -30.00   83
 12  \w     45.00 125.00   1.00  100.00    --  107.33 -45.00  60.00   80
 13  \w     37.00 115.00   1.00  100.00    --  107.33-111.00  30.00   78
 14  \w     48.00 107.00   1.00  100.00    --  107.33 -77.00  30.00   59
 15  \w     39.00 172.00   1.00  100.00    --  107.33   0.00  90.00  133
;
_diffrn_measurement_device 'four-circle diffractometer'
_diffrn_measurement_device_type 'SuperNova, Dual, Cu at zero, EosS2'
_diffrn_measurement_method '\f and \w scans'
_diffrn_orient_matrix_type 'CrysAlisPro convention (1999,Acta A55,543-557)'
_diffrn_orient_matrix_UB_11 0.0735728000
_diffrn_orient_matrix_UB_12 0.0132684000
_diffrn_orient_matrix_UB_13 -0.0240441000
_diffrn_orient_matrix_UB_21 0.0036264000
_diffrn_orient_matrix_UB_22 -0.1405609000
_diffrn_orient_matrix_UB_23 -0.0089280000
_diffrn_orient_matrix_UB_31 -0.0309358000
_diffrn_orient_matrix_UB_32 0.0157002000
_diffrn_orient_matrix_UB_33 -0.0587149000
_diffrn_radiation_monochromator mirror
_diffrn_radiation_probe x-ray
_diffrn_radiation_type CuK\a
_diffrn_radiation_wavelength 1.54184
_diffrn_reflns_av_R_equivalents 0.0527
_diffrn_reflns_av_unetI/netI 0.0673
_diffrn_reflns_Laue_measured_fraction_full 0.998
_diffrn_reflns_Laue_measured_fraction_max 0.975
_diffrn_reflns_limit_h_max 19
_diffrn_reflns_limit_h_min -23
_diffrn_reflns_limit_k_max 13
_diffrn_reflns_limit_k_min -12
_diffrn_reflns_limit_l_max 18
_diffrn_reflns_limit_l_min -29
_diffrn_reflns_number 27083
_diffrn_reflns_point_group_measured_fraction_full 0.998
_diffrn_reflns_point_group_measured_fraction_max 0.975
_diffrn_reflns_theta_full 67.684
_diffrn_reflns_theta_max 72.225
_diffrn_reflns_theta_min 2.932
_diffrn_source 'micro-focus sealed X-ray tube'
_diffrn_source_type 'SuperNova (Cu) X-ray Source'
_exptl_absorpt_coefficient_mu 0.533
_exptl_absorpt_correction_T_max 1.00000
_exptl_absorpt_correction_T_min 0.39030
_exptl_absorpt_correction_type multi-scan
_exptl_absorpt_process_details
;
CrysAlisPro 1.171.38.46 (Rigaku Oxford Diffraction, 2015)
Empirical absorption correction using spherical harmonics,
 implemented in SCALE3 ABSPACK scaling algorithm.
;
_exptl_crystal_colour colourless
_exptl_crystal_colour_primary colourless
_exptl_crystal_density_diffrn 1.037
_exptl_crystal_description needle
_exptl_crystal_F_000 1688
_exptl_crystal_size_max 0.439
_exptl_crystal_size_mid 0.06
_exptl_crystal_size_min 0.038
_refine_diff_density_max 0.470
_refine_diff_density_min -0.517
_refine_diff_density_rms 0.064
_refine_ls_extinction_method none
_refine_ls_goodness_of_fit_ref 1.130
_refine_ls_hydrogen_treatment constr
_refine_ls_matrix_type full
_refine_ls_number_parameters 615
_refine_ls_number_reflns 9690
_refine_ls_number_restraints 201
_refine_ls_restrained_S_all 1.132
_refine_ls_R_factor_all 0.1692
_refine_ls_R_factor_gt 0.1138
_refine_ls_shift/su_max 0.001
_refine_ls_shift/su_mean 0.000
_refine_ls_structure_factor_coef Fsqd
_refine_ls_weighting_details 'w=1/[\s^2^(Fo^2^)+(0.2000P)^2^] where P=(Fo^2^+2Fc^2^)/3'
_refine_ls_weighting_scheme calc
_refine_ls_wR_factor_gt 0.3275
_refine_ls_wR_factor_ref 0.3803
_reflns_Friedel_coverage 0.000
_reflns_number_gt 4982
_reflns_number_total 9690
_reflns_threshold_expression 'I > 2\s(I)'
_cod_data_source_file np7b00872_si_002.cif
_cod_data_source_block YQ-11-P4_2_scale_sq_compound_11
_cod_depositor_comments 'Adding full bibliography for 1548282--1548286.cif.'
_cod_database_code 1548283
_shelxl_version_number 2014/6
_shelx_space_group_comment
;
The symmetry employed for this shelxl refinement is uniquely defined
by the following loop, which should always be used as a source of
symmetry information in preference to the above space-group names.
They are only intended as comments.
;
_reflns_odcompleteness_completeness 99.86
_reflns_odcompleteness_iscentric 1
_reflns_odcompleteness_theta 66.49
_olex2_refinement_description
;
1. Fixed Uiso
 At 1.2 times of:
  All C(H) groups, All C(H,H) groups, All C(H,H,H,H) groups, All N(H) groups
 At 1.5 times of:
  All C(H,H,H) groups
2. Restrained distances
 C203-C201 = C1B-C1A = C202-C201 = C1C-C1A
 1.46 with sigma of 0.01
 O4-C1A = O201-C201
 1.2 with sigma of 0.01
 H10F_$1-H52D
 -2.15 with sigma of 0.01
 C36B-C35 = C36A-C35
 1.5 with sigma of 0.01
 C36A-C38A = C36A-C37A = C36B-C37B = C36B-C38B
 1.54 with sigma of 0.01
 O201-C202
 2.34 with sigma of 0.02
 O201-C203
 2.34 with sigma of 0.02
 O4-C1B
 2.34 with sigma of 0.02
 O4-C1C
 2.34 with sigma of 0.02
3. Restrained planarity
 O201, C201, C202, C203
 with sigma of 0.05
 O4, C1C, C1A, C1B
 with sigma of 0.05
4. Rigid bond restraints
 O4B, C51B, C46B, C47B, C48B, C49B, C50B, C52B
 with sigma for 1-2 distances of 0.005 and sigma for 1-3 distances of 0.005
5. Uiso/Uaniso restraints and constraints
C36B \\sim C37B \\sim C38B: within 1.7A with sigma of 0.02 and sigma for
terminal atoms of 0.04
C36A \\sim C37A \\sim C38A: within 1.7A with sigma of 0.02 and sigma for
terminal atoms of 0.04
Uanis(C37B) \\sim Ueq, Uanis(C36B) \\sim Ueq, Uanis(C38B) \\sim Ueq: with sigma
of 0.025 and sigma for terminal atoms of 0.05
6. Rigid body (RIGU) restrains
 O4, C1C, C1A, C1B
 with sigma for 1-2 distances of 0.001 and sigma for 1-3 distances of 0.001
 O201, C201, C202, C203
 with sigma for 1-2 distances of 0.001 and sigma for 1-3 distances of 0.001
 O4A, C46A, C47A, C48A, C49A, C50A, C51A, C52A
 with sigma for 1-2 distances of 0.001 and sigma for 1-3 distances of 0.001
 C35, C36B, C36A, C37A, C37B, C38B, C38A
 with sigma for 1-2 distances of 0.001 and sigma for 1-3 distances of 0.001
7. Others
 Fixed Sof: O4(0.5) O4B(0.5) O4A(0.5) O201(0.5) C1C(0.5) H1CA(0.5) H1CB(0.5)
 H1CC(0.5) C1A(0.5) C1B(0.5) H1BA(0.5) H1BB(0.5) H1BC(0.5) H35C(0.5) H35D(0.5)
 H35A(0.5) H35B(0.5) C36B(0.5) H36B(0.5) C36A(0.5) H36A(0.5) C37A(0.5)
 H37A(0.5) H37B(0.5) H37C(0.5) C37B(0.5) H37D(0.5) H37E(0.5) H37F(0.5)
 C38B(0.5) H38A(0.5) H38B(0.5) H38C(0.5) C38A(0.5) H38D(0.5) H38E(0.5)
 H38F(0.5) C46A(0.5) C47A(0.5) H47A(0.5) C48A(0.5) H48A(0.5) C49A(0.5)
 C50A(0.5) H50A(0.5) C51A(0.5) H51A(0.5) C51B(0.5) H51B(0.5) C46B(0.5)
 C47B(0.5) H47B(0.5) C48B(0.5) H48B(0.5) C49B(0.5) C50B(0.5) H50B(0.5)
 C52B(0.5) H52A(0.5) H52B(0.5) H52C(0.5) C52A(0.5) H52D(0.5) H52E(0.5)
 H52F(0.5) C201(0.5) C202(0.5) H20A(0.5) H20B(0.5) H20C(0.5) C203(0.5)
 H20D(0.5) H20E(0.5) H20F(0.5)
 Fixed U11: O4(0.15) O201(0.15) C1C(0.15) C1A(0.15) C1B(0.15) C201(0.15)
 C202(0.15) C203(0.15)
 Fixed U12: O4(0) O201(0) C1C(0) C1A(0) C1B(0) C201(0) C202(0) C203(0)
 Fixed U13: O4(0.000004) O201(0.000004) C1C(0.000004) C1A(0.000004)
 C1B(0.000004) C201(0.000004) C202(0.000004) C203(0.000004)
 Fixed U22: O4(0.15) O201(0.15) C1C(0.15) C1A(0.15) C1B(0.15) C201(0.15)
 C202(0.15) C203(0.15)
 Fixed U23: O4(0) O201(0) C1C(0) C1A(0) C1B(0) C201(0) C202(0) C203(0)
 Fixed U33: O4(0.15) O201(0.15) C1C(0.15) C1A(0.15) C1B(0.15) C201(0.15)
 C202(0.15) C203(0.15)
8.a Ternary CH refined with riding coordinates:
 C6(H6), C36B(H36B), C36A(H36A)
8.b Secondary CH2 refined with riding coordinates:
 C5(H5A,H5B), C35(H35C,H35D), C35(H35A,H35B)
8.c Aromatic/amide H refined with riding coordinates:
 N1(H1), N31(H31), C10(H10), C11(H11), C13(H13), C14(H14), C17(H17), C18(H18),
 C20(H20), C21(H21), C40(H40), C41(H41), C43(H43), C44(H44), C47A(H47A),
 C48A(H48A), C50A(H50A), C51A(H51A), C51B(H51B), C47B(H47B), C48B(H48B),
 C50B(H50B)
8.d Fitted hexagon refined as free rotating group:
 C51B(C46B,C47B,C48B,C49B,C50B)
8.e Idealised Me refined as rotating group:
 C1C(H1CA,H1CB,H1CC), C1B(H1BA,H1BB,H1BC), C7(H7A,H7B,H7C), C8(H8A,H8B,H8C),
 C15(H15A,H15B,H15C), C22(H22A,H22B,H22C), C37A(H37A,H37B,H37C), C37B(H37D,H37E,
 H37F), C38B(H38A,H38B,H38C), C38A(H38D,H38E,H38F), C45(H45A,H45B,H45C),
 C52B(H52A,H52B,H52C), C52A(H52D,H52E,H52F), C102(H10A,H10B,H10C), C103(H10D,
 H10E,H10F), C202(H20A,H20B,H20C), C203(H20D,H20E,H20F)
;
_ins_header
;
TITL YQ-11-P4_2_scale in P2(1)/n 
REM P2(1)/n (#14 in standard setting)
CELL 1.54184  19.283447  10.840545  24.053284  90.0000  90.2196  90.0000
ZERR    4.00   0.001855   0.000940   0.001335   0.0000   0.0070   0.0000
LATT  1
SYMM -x+1/2, y+1/2,-z+1/2 
SFAC C H N O
UNIT 200.00 240.00 8.00 24.00
TREF
HKLF 4
END
;
_olex2_submission_special_instructions 'No special instructions were received'
_oxdiff_exptl_absorpt_empirical_details
;
Empirical correction (ABSPACK) includes:
- Absorption correction using spherical harmonics
- Frame scaling
;
_oxdiff_exptl_absorpt_empirical_full_max 1.872
_oxdiff_exptl_absorpt_empirical_full_min 0.613

loop_
_space_group_symop_operation_xyz
'x, y, z'
'-x+1/2, y+1/2, -z+1/2'
'-x, -y, -z'
'x-1/2, -y-1/2, z-1/2'

loop_
_atom_site_label
_atom_site_type_symbol
_atom_site_fract_x
_atom_site_fract_y
_atom_site_fract_z
_atom_site_U_iso_or_equiv
_atom_site_adp_type
_atom_site_occupancy
_atom_site_site_symmetry_order
_atom_site_calc_flag
_atom_site_refinement_flags_posn
_atom_site_refinement_flags_adp
_atom_site_refinement_flags_occupancy
_atom_site_disorder_assembly
_atom_site_disorder_group
O1 O 0.4798(2) 0.1326(3) 0.17278(15) 0.0838(10) Uani 1 1 d . . . . .
O2 O 0.7292(2) 0.3170(4) 0.45657(16) 0.0927(12) Uani 1 1 d . . . . .
O3 O 0.19887(19) 0.8770(3) 0.40341(13) 0.0757(9) Uani 1 1 d . . . . .
O4 O 0.3809(6) 0.7170(15) 0.0057(5) 0.150 Uani 0.5 1 d D U P A 2
O4B O 0.1277(4) 1.0327(7) 0.0534(3) 0.0754(17) Uani 0.5 1 d . U P B 1
O4A O 0.0839(4) 0.9677(10) 0.0809(4) 0.093(2) Uani 0.5 1 d . U P C 2
O101 O 0.6450(3) 0.8674(5) 0.42326(18) 0.1104(16) Uani 1 1 d . . . . .
O201 O 0.4133(7) 0.7034(14) 0.0121(6) 0.150 Uani 0.5 1 d D U P D 1
N1 N 0.5567(2) 0.7426(4) 0.33162(16) 0.0748(11) Uani 1 1 d . . . . .
H1 H 0.5813 0.7804 0.3562 0.090 Uiso 1 1 calc R . . . .
N31 N 0.4004(2) 0.7571(4) 0.12861(15) 0.0694(10) Uani 1 1 d . . . . .
H31 H 0.4007 0.7596 0.0929 0.083 Uiso 1 1 calc R . . . .
C1C C 0.3494(10) 0.729(2) -0.0874(6) 0.150 Uani 0.5 1 d D U P A 2
H1CA H 0.3044 0.7467 -0.0724 0.225 Uiso 0.5 1 calc GR . P A 2
H1CB H 0.3479 0.6528 -0.1074 0.225 Uiso 0.5 1 calc GR . P A 2
H1CC H 0.3626 0.7946 -0.1122 0.225 Uiso 0.5 1 calc GR . P A 2
C1 C 0.5090(3) 0.7998(5) 0.29717(19) 0.0745(13) Uani 1 1 d . . . . .
C1A C 0.3996(7) 0.7205(12) -0.0425(6) 0.150 Uani 0.5 1 d D U P A 2
C1B C 0.4759(8) 0.718(2) -0.0551(8) 0.150 Uani 0.5 1 d D U P A 2
H1BA H 0.4985 0.7848 -0.0361 0.225 Uiso 0.5 1 calc GR . P A 2
H1BB H 0.4827 0.7261 -0.0944 0.225 Uiso 0.5 1 calc GR . P A 2
H1BC H 0.4952 0.6410 -0.0426 0.225 Uiso 0.5 1 calc GR . P A 2
C2 C 0.4817(3) 0.7080(5) 0.26370(19) 0.0678(12) Uani 1 1 d . . . . .
C3 C 0.5135(2) 0.5934(4) 0.27861(19) 0.0645(11) Uani 1 1 d . . . . .
C4 C 0.5598(3) 0.6203(5) 0.3219(2) 0.0722(13) Uani 1 1 d . . . . .
C5 C 0.4963(3) 0.9331(5) 0.2983(2) 0.0863(16) Uani 1 1 d . . . . .
H5A H 0.4535 0.9493 0.2781 0.104 Uiso 1 1 calc R . . . .
H5B H 0.5334 0.9734 0.2781 0.104 Uiso 1 1 calc R . . . .
C6 C 0.4909(3) 0.9926(5) 0.3546(2) 0.0866(16) Uani 1 1 d . . . . .
H6 H 0.5356 0.9830 0.3737 0.104 Uiso 1 1 calc R . . . .
C7 C 0.4358(3) 0.9298(6) 0.3893(3) 0.0927(17) Uani 1 1 d . . . . .
H7A H 0.3909 0.9468 0.3738 0.139 Uiso 1 1 calc GR . . . .
H7B H 0.4379 0.9604 0.4267 0.139 Uiso 1 1 calc GR . . . .
H7C H 0.4437 0.8423 0.3894 0.139 Uiso 1 1 calc GR . . . .
C8 C 0.4757(5) 1.1300(6) 0.3492(3) 0.114(2) Uani 1 1 d . . . . .
H8A H 0.5085 1.1668 0.3242 0.171 Uiso 1 1 calc GR . . . .
H8B H 0.4796 1.1685 0.3850 0.171 Uiso 1 1 calc GR . . . .
H8C H 0.4296 1.1413 0.3349 0.171 Uiso 1 1 calc GR . . . .
C9 C 0.5032(2) 0.4728(4) 0.25156(17) 0.0638(11) Uani 1 1 d . . . . .
C10 C 0.4371(2) 0.4323(4) 0.23592(17) 0.0636(11) Uani 1 1 d . . . . .
H10 H 0.3989 0.4820 0.2433 0.076 Uiso 1 1 calc R . . . .
C11 C 0.4274(2) 0.3199(4) 0.20972(18) 0.0656(11) Uani 1 1 d . . . . .
H11 H 0.3829 0.2951 0.1997 0.079 Uiso 1 1 calc R . . . .
C12 C 0.4834(3) 0.2443(4) 0.19843(18) 0.0686(12) Uani 1 1 d . . . . .
C13 C 0.5496(3) 0.2839(5) 0.2150(2) 0.0732(13) Uani 1 1 d . . . . .
H13 H 0.5877 0.2332 0.2086 0.088 Uiso 1 1 calc R . . . .
C14 C 0.5591(2) 0.3951(5) 0.2401(2) 0.0711(12) Uani 1 1 d . . . . .
H14 H 0.6037 0.4198 0.2499 0.085 Uiso 1 1 calc R . . . .
C15 C 0.4141(4) 0.0876(6) 0.1567(3) 0.104(2) Uani 1 1 d . . . . .
H15A H 0.3930 0.1442 0.1310 0.156 Uiso 1 1 calc GR . . . .
H15B H 0.3853 0.0794 0.1890 0.156 Uiso 1 1 calc GR . . . .
H15C H 0.4194 0.0085 0.1393 0.156 Uiso 1 1 calc GR . . . .
C16 C 0.6033(3) 0.5375(5) 0.35631(19) 0.0718(13) Uani 1 1 d . . . . .
C17 C 0.6695(3) 0.5740(6) 0.3738(2) 0.0792(14) Uani 1 1 d . . . . .
H17 H 0.6866 0.6508 0.3634 0.095 Uiso 1 1 calc R . . . .
C18 C 0.7096(3) 0.4973(6) 0.4066(2) 0.0839(15) Uani 1 1 d . . . . .
H18 H 0.7535 0.5232 0.4177 0.101 Uiso 1 1 calc R . . . .
C19 C 0.6862(3) 0.3837(5) 0.4230(2) 0.0775(14) Uani 1 1 d . . . . .
C20 C 0.6216(3) 0.3440(6) 0.4047(3) 0.098(2) Uani 1 1 d . . . . .
H20 H 0.6055 0.2659 0.4142 0.118 Uiso 1 1 calc R . . . .
C21 C 0.5815(3) 0.4215(6) 0.3724(2) 0.0909(18) Uani 1 1 d . . . . .
H21 H 0.5380 0.3945 0.3609 0.109 Uiso 1 1 calc R . . . .
C22 C 0.7047(4) 0.2023(6) 0.4768(3) 0.118(3) Uani 1 1 d . . . . .
H22A H 0.6988 0.1461 0.4463 0.177 Uiso 1 1 calc GR . . . .
H22B H 0.6610 0.2142 0.4950 0.177 Uiso 1 1 calc GR . . . .
H22C H 0.7376 0.1688 0.5027 0.177 Uiso 1 1 calc GR . . . .
C31 C 0.4540(3) 0.7183(5) 0.1604(2) 0.0725(12) Uani 1 1 d . . . . .
C32 C 0.4349(2) 0.7299(4) 0.21611(17) 0.0648(11) Uani 1 1 d . . . . .
C33 C 0.3661(2) 0.7772(4) 0.21596(17) 0.0593(10) Uani 1 1 d . . . . .
C34 C 0.3462(3) 0.7914(4) 0.16048(17) 0.0628(11) Uani 1 1 d . . . . .
C35 C 0.5208(3) 0.6696(7) 0.1350(3) 0.0975(16) Uani 1 1 d D U . . .
H35C H 0.5512 0.6425 0.1648 0.117 Uiso 0.5 1 calc R . P E 2
H35D H 0.5097 0.5981 0.1124 0.117 Uiso 0.5 1 calc R . P E 2
H35A H 0.5289 0.5872 0.1492 0.117 Uiso 0.5 1 calc R . P F 1
H35B H 0.5141 0.6628 0.0951 0.117 Uiso 0.5 1 calc R . P F 1
C36B C 0.5840(6) 0.7453(14) 0.1455(9) 0.148(4) Uani 0.5 1 d D U P G 1
H36B H 0.5879 0.7722 0.1843 0.177 Uiso 0.5 1 calc R . P G 1
C36A C 0.5593(7) 0.7612(11) 0.0997(5) 0.111(3) Uani 0.5 1 d D U P G 2
H36A H 0.5258 0.8016 0.0749 0.133 Uiso 0.5 1 calc R . P G 2
C37A C 0.6109(8) 0.6885(15) 0.0633(6) 0.118(4) Uani 0.5 1 d D U P G 2
H37A H 0.6340 0.6275 0.0856 0.177 Uiso 0.5 1 calc GR . P G 2
H37B H 0.6446 0.7442 0.0481 0.177 Uiso 0.5 1 calc GR . P G 2
H37C H 0.5862 0.6486 0.0336 0.177 Uiso 0.5 1 calc GR . P G 2
C37B C 0.5769(11) 0.854(2) 0.1046(11) 0.161(5) Uani 0.5 1 d D U P G 1
H37D H 0.6167 0.8569 0.0808 0.241 Uiso 0.5 1 calc GR . P G 1
H37E H 0.5739 0.9301 0.1251 0.241 Uiso 0.5 1 calc GR . P G 1
H37F H 0.5357 0.8439 0.0826 0.241 Uiso 0.5 1 calc GR . P G 1
C38B C 0.6465(9) 0.665(2) 0.1269(11) 0.176(6) Uani 0.5 1 d D U P G 1
H38A H 0.6329 0.5801 0.1258 0.264 Uiso 0.5 1 calc GR . P G 1
H38B H 0.6841 0.6753 0.1528 0.264 Uiso 0.5 1 calc GR . P G 1
H38C H 0.6612 0.6908 0.0906 0.264 Uiso 0.5 1 calc GR . P G 1
C38A C 0.5870(9) 0.8610(15) 0.1424(7) 0.116(4) Uani 0.5 1 d D U P G 2
H38D H 0.5508 0.8820 0.1679 0.175 Uiso 0.5 1 calc GR . P G 2
H38E H 0.6012 0.9335 0.1225 0.175 Uiso 0.5 1 calc GR . P G 2
H38F H 0.6259 0.8279 0.1625 0.175 Uiso 0.5 1 calc GR . P G 2
C39 C 0.3239(2) 0.8079(4) 0.26519(17) 0.0613(11) Uani 1 1 d . . . . .
C40 C 0.3142(2) 0.7218(4) 0.30818(18) 0.0655(12) Uani 1 1 d . . . . .
H40 H 0.3360 0.6454 0.3061 0.079 Uiso 1 1 calc R . . . .
C41 C 0.2732(3) 0.7483(4) 0.35309(19) 0.0682(12) Uani 1 1 d . . . . .
H41 H 0.2675 0.6896 0.3809 0.082 Uiso 1 1 calc R . . . .
C42 C 0.2399(2) 0.8623(4) 0.35756(18) 0.0632(11) Uani 1 1 d . . . . .
C43 C 0.2485(2) 0.9489(4) 0.31579(18) 0.0647(12) Uani 1 1 d . . . . .
H43 H 0.2267 1.0252 0.3181 0.078 Uiso 1 1 calc R . . . .
C44 C 0.2896(2) 0.9210(4) 0.27096(17) 0.0641(12) Uani 1 1 d . . . . .
H44 H 0.2949 0.9800 0.2432 0.077 Uiso 1 1 calc R . . . .
C45 C 0.1619(3) 0.9902(5) 0.4074(2) 0.0811(14) Uani 1 1 d . . . . .
H45A H 0.1311 0.9981 0.3761 0.122 Uiso 1 1 calc GR . . . .
H45B H 0.1942 1.0577 0.4074 0.122 Uiso 1 1 calc GR . . . .
H45C H 0.1356 0.9913 0.4411 0.122 Uiso 1 1 calc GR . . . .
C46A C 0.2786(7) 0.8394(12) 0.1370(5) 0.056(3) Uani 0.5 1 d . U P C 2
C47A C 0.2142(7) 0.8061(15) 0.1635(7) 0.073(3) Uani 0.5 1 d . U P C 2
H47A H 0.2143 0.7524 0.1937 0.088 Uiso 0.5 1 calc R . P C 2
C48A C 0.1510(7) 0.8552(11) 0.1435(5) 0.071(2) Uani 0.5 1 d . U P C 2
H48A H 0.1098 0.8359 0.1615 0.085 Uiso 0.5 1 calc R . P C 2
C49A C 0.1498(6) 0.9303(12) 0.0982(6) 0.072(2) Uani 0.5 1 d . U P C 2
C50A C 0.2088(7) 0.9571(15) 0.0693(6) 0.067(2) Uani 0.5 1 d . U P C 2
H50A H 0.2066 1.0047 0.0372 0.080 Uiso 0.5 1 calc R . P C 2
C51A C 0.2739(7) 0.9114(16) 0.0890(6) 0.065(2) Uani 0.5 1 d . U P C 2
H51A H 0.3140 0.9299 0.0694 0.077 Uiso 0.5 1 calc R . P C 2
C51B C 0.2985(4) 0.9121(10) 0.0841(4) 0.063(3) Uani 0.5 1 d . U P B 1
H51B H 0.3427 0.9170 0.0690 0.076 Uiso 0.5 1 calc R . P B 1
C46B C 0.2874(5) 0.8455(11) 0.1326(5) 0.077(6) Uani 0.5 1 d G U P B 1
C47B C 0.2213(6) 0.8383(9) 0.1551(4) 0.066(3) Uani 0.5 1 d G U P B 1
H47B H 0.2139 0.7938 0.1876 0.079 Uiso 0.5 1 calc R . P B 1
C48B C 0.1661(4) 0.8977(8) 0.1291(3) 0.068(2) Uani 0.5 1 d G U P B 1
H48B H 0.1219 0.8928 0.1441 0.082 Uiso 0.5 1 calc R . P B 1
C49B C 0.1772(4) 0.9642(8) 0.0805(3) 0.063(2) Uani 0.5 1 d G U P B 1
C50B C 0.2433(5) 0.9715(7) 0.0580(3) 0.063(2) Uani 0.5 1 d G U P B 1
H50B H 0.2507 1.0160 0.0255 0.075 Uiso 0.5 1 calc R . P B 1
C52B C 0.0606(6) 1.0366(14) 0.0781(5) 0.090(3) Uani 0.5 1 d . U P B 1
H52A H 0.0299 1.0839 0.0549 0.136 Uiso 0.5 1 calc GR . P B 1
H52B H 0.0638 1.0743 0.1141 0.136 Uiso 0.5 1 calc GR . P B 1
H52C H 0.0430 0.9542 0.0818 0.136 Uiso 0.5 1 calc GR . P B 1
C52A C 0.0821(8) 1.0526(17) 0.0352(7) 0.121(5) Uani 0.5 1 d . U P C 2
H52D H 0.0917 1.0093 0.0013 0.181 Uiso 0.5 1 calc DGR . P C 2
H52E H 0.1164 1.1156 0.0408 0.181 Uiso 0.5 1 calc GR . P C 2
H52F H 0.0370 1.0898 0.0329 0.181 Uiso 0.5 1 calc GR . P C 2
C101 C 0.6405(3) 0.8349(6) 0.4706(2) 0.0895(17) Uani 1 1 d . . . . .
C102 C 0.6947(4) 0.8628(7) 0.5126(3) 0.125(3) Uani 1 1 d . . . . .
H10A H 0.7358 0.8913 0.4942 0.187 Uiso 1 1 calc GR . . . .
H10B H 0.7052 0.7896 0.5334 0.187 Uiso 1 1 calc GR . . . .
H10C H 0.6782 0.9257 0.5374 0.187 Uiso 1 1 calc GR . . . .
C103 C 0.5794(5) 0.7629(11) 0.4900(3) 0.166(5) Uani 1 1 d . . . . .
H10D H 0.5376 0.8011 0.4767 0.249 Uiso 1 1 calc GR . . . .
H10E H 0.5790 0.7610 0.5299 0.249 Uiso 1 1 calc GR . . . .
H10F H 0.5822 0.6802 0.4759 0.249 Uiso 1 1 calc DGR . . . .
C201 C 0.4322(7) 0.7279(13) -0.0341(7) 0.150 Uani 0.5 1 d D U P D 1
C202 C 0.4155(10) 0.8484(16) -0.0587(8) 0.150 Uani 0.5 1 d D U P D 1
H20A H 0.3704 0.8449 -0.0756 0.225 Uiso 0.5 1 calc GR . P D 1
H20B H 0.4494 0.8688 -0.0863 0.225 Uiso 0.5 1 calc GR . P D 1
H20C H 0.4157 0.9104 -0.0301 0.225 Uiso 0.5 1 calc GR . P D 1
C203 C 0.4739(10) 0.6371(19) -0.0653(8) 0.150 Uani 0.5 1 d D U P D 1
H20D H 0.5194 0.6314 -0.0491 0.225 Uiso 0.5 1 calc GR . P D 1
H20E H 0.4777 0.6629 -0.1034 0.225 Uiso 0.5 1 calc GR . P D 1
H20F H 0.4517 0.5578 -0.0638 0.225 Uiso 0.5 1 calc GR . P D 1

loop_
_atom_site_aniso_label
_atom_site_aniso_U_11
_atom_site_aniso_U_22
_atom_site_aniso_U_33
_atom_site_aniso_U_23
_atom_site_aniso_U_13
_atom_site_aniso_U_12
O1 0.095(3) 0.071(2) 0.085(2) -0.0085(17) -0.021(2) 0.0024(19)
O2 0.097(3) 0.089(3) 0.091(2) -0.002(2) -0.048(2) 0.018(2)
O3 0.083(2) 0.078(2) 0.0661(19) 0.0112(15) -0.0115(17) 0.0118(18)
O4 0.150 0.150 0.150 0.000 0.001 0.000
O4B 0.086(4) 0.074(4) 0.066(3) 0.000(3) -0.035(3) 0.016(4)
O4A 0.074(3) 0.110(6) 0.095(5) 0.021(4) -0.026(3) 0.011(3)
O101 0.126(4) 0.117(4) 0.088(3) 0.007(2) -0.047(3) -0.026(3)
O201 0.150 0.150 0.150 0.000 0.001 0.000
N1 0.082(3) 0.072(3) 0.069(2) -0.0002(18) -0.040(2) -0.009(2)
N31 0.089(3) 0.066(2) 0.0529(18) -0.0003(16) -0.0248(19) -0.004(2)
C1C 0.150 0.150 0.150 0.000 0.001 0.000
C1 0.085(3) 0.077(3) 0.062(2) 0.004(2) -0.032(2) -0.007(3)
C1A 0.150 0.150 0.150 0.000 0.001 0.000
C1B 0.150 0.150 0.150 0.000 0.001 0.000
C2 0.072(3) 0.068(3) 0.063(2) -0.001(2) -0.026(2) -0.004(2)
C3 0.063(3) 0.066(3) 0.065(2) -0.002(2) -0.024(2) -0.001(2)
C4 0.067(3) 0.084(3) 0.065(3) 0.004(2) -0.032(2) -0.004(2)
C5 0.114(4) 0.067(3) 0.078(3) -0.002(2) -0.041(3) -0.008(3)
C6 0.115(4) 0.072(3) 0.073(3) 0.001(2) -0.037(3) -0.010(3)
C7 0.095(4) 0.085(4) 0.098(4) 0.006(3) -0.020(3) -0.005(3)
C8 0.190(8) 0.070(4) 0.082(4) -0.002(3) -0.021(4) -0.017(4)
C9 0.065(3) 0.068(3) 0.058(2) 0.0056(19) -0.024(2) 0.001(2)
C10 0.062(2) 0.067(3) 0.061(2) 0.0018(19) -0.0202(19) 0.004(2)
C11 0.069(3) 0.064(3) 0.063(2) -0.0004(19) -0.026(2) -0.002(2)
C12 0.083(3) 0.061(3) 0.061(2) 0.0025(19) -0.018(2) 0.003(2)
C13 0.069(3) 0.080(3) 0.070(3) 0.003(2) -0.012(2) 0.010(2)
C14 0.057(2) 0.080(3) 0.076(3) -0.001(2) -0.018(2) 0.002(2)
C15 0.119(5) 0.079(4) 0.113(5) -0.022(3) -0.019(4) -0.017(4)
C16 0.070(3) 0.079(3) 0.066(3) -0.001(2) -0.031(2) 0.000(2)
C17 0.070(3) 0.084(3) 0.084(3) 0.003(3) -0.030(2) -0.011(3)
C18 0.067(3) 0.096(4) 0.088(3) -0.003(3) -0.033(3) 0.007(3)
C19 0.085(3) 0.079(3) 0.068(3) -0.003(2) -0.032(2) 0.013(3)
C20 0.096(4) 0.098(4) 0.099(4) 0.027(3) -0.052(3) -0.015(3)
C21 0.088(4) 0.100(4) 0.085(3) 0.018(3) -0.049(3) -0.017(3)
C22 0.144(6) 0.086(4) 0.124(5) 0.019(4) -0.076(5) 0.008(4)
C31 0.078(3) 0.073(3) 0.066(3) 0.000(2) -0.019(2) -0.001(2)
C32 0.072(3) 0.067(3) 0.056(2) -0.0013(19) -0.022(2) -0.002(2)
C33 0.073(3) 0.048(2) 0.056(2) 0.0007(16) -0.024(2) -0.0011(19)
C34 0.076(3) 0.059(2) 0.053(2) 0.0013(18) -0.024(2) -0.004(2)
C35 0.092(3) 0.121(4) 0.079(3) 0.004(3) -0.002(3) 0.000(3)
C36B 0.103(4) 0.138(6) 0.203(9) 0.009(5) -0.019(4) -0.014(4)
C36A 0.097(5) 0.126(5) 0.108(5) 0.018(4) 0.011(4) 0.003(4)
C37A 0.105(6) 0.135(7) 0.114(6) 0.014(5) 0.016(5) 0.004(5)
C37B 0.113(7) 0.149(6) 0.221(13) 0.029(7) 0.016(7) 0.003(5)
C38B 0.113(4) 0.151(7) 0.264(15) 0.027(8) 0.013(5) -0.001(4)
C38A 0.099(7) 0.128(5) 0.122(7) 0.010(5) 0.008(6) 0.001(5)
C39 0.070(3) 0.054(2) 0.059(2) 0.0047(17) -0.032(2) -0.0025(19)
C40 0.075(3) 0.057(2) 0.064(2) 0.0102(19) -0.027(2) 0.005(2)
C41 0.079(3) 0.061(3) 0.064(2) 0.017(2) -0.025(2) 0.000(2)
C42 0.071(3) 0.058(2) 0.060(2) 0.0037(18) -0.026(2) 0.002(2)
C43 0.074(3) 0.056(2) 0.064(2) 0.0082(18) -0.029(2) 0.001(2)
C44 0.083(3) 0.054(2) 0.055(2) 0.0088(17) -0.028(2) -0.004(2)
C45 0.086(3) 0.081(3) 0.077(3) 0.004(2) -0.028(3) 0.004(3)
C46A 0.069(4) 0.047(7) 0.053(5) -0.013(5) -0.028(3) 0.003(3)
C47A 0.070(3) 0.078(8) 0.070(4) 0.004(5) -0.024(3) 0.003(3)
C48A 0.072(3) 0.071(6) 0.070(4) -0.004(3) -0.027(3) 0.003(3)
C49A 0.073(3) 0.072(5) 0.070(4) -0.003(3) -0.026(3) 0.005(3)
C50A 0.071(3) 0.064(5) 0.064(4) -0.003(4) -0.030(3) 0.006(3)
C51A 0.071(3) 0.062(5) 0.060(4) -0.003(3) -0.028(3) 0.004(3)
C51B 0.086(6) 0.038(5) 0.066(5) -0.006(4) -0.040(5) 0.010(5)
C46B 0.102(6) 0.067(12) 0.063(8) 0.000(7) -0.043(5) 0.008(7)
C47B 0.107(7) 0.034(5) 0.056(6) -0.006(4) -0.042(4) -0.002(5)
C48B 0.092(6) 0.053(6) 0.059(5) -0.001(4) -0.037(4) -0.004(5)
C49B 0.082(5) 0.050(5) 0.056(6) -0.001(4) -0.030(5) 0.006(6)
C50B 0.079(5) 0.049(5) 0.060(5) -0.005(4) -0.032(4) 0.009(5)
C52B 0.083(5) 0.102(9) 0.087(7) 0.000(7) -0.038(5) 0.019(6)
C52A 0.082(6) 0.153(11) 0.127(8) 0.058(9) -0.028(5) 0.012(6)
C101 0.109(4) 0.078(3) 0.081(3) 0.008(3) -0.049(3) -0.001(3)
C102 0.139(6) 0.099(5) 0.135(6) 0.024(4) -0.086(5) -0.015(4)
C103 0.165(8) 0.234(12) 0.098(5) 0.039(6) -0.053(5) -0.094(8)
C201 0.150 0.150 0.150 0.000 0.001 0.000
C202 0.150 0.150 0.150 0.000 0.001 0.000
C203 0.150 0.150 0.150 0.000 0.001 0.000

loop_
_atom_type_symbol
_atom_type_description
_atom_type_scat_dispersion_real
_atom_type_scat_dispersion_imag
_atom_type_scat_source
C C 0.0181 0.0091 'International Tables Vol C Tables 4.2.6.8 and 6.1.1.4'
H H 0.0000 0.0000 'International Tables Vol C Tables 4.2.6.8 and 6.1.1.4'
N N 0.0311 0.0180 'International Tables Vol C Tables 4.2.6.8 and 6.1.1.4'
O O 0.0492 0.0322 'International Tables Vol C Tables 4.2.6.8 and 6.1.1.4'

loop_
_exptl_crystal_face_index_h
_exptl_crystal_face_index_k
_exptl_crystal_face_index_l
_exptl_crystal_face_perp_dist
-11 0 7 0.0246
11 0 -7 0.0136
0 7 0 0.2116
0 -7 0 0.2277
-5 0 -14 0.0298
5 0 14 0.0298

loop_
_geom_angle_atom_site_label_1
_geom_angle_atom_site_label_2
_geom_angle_atom_site_label_3
_geom_angle
C12 O1 C15 118.4(5)
C19 O2 C22 117.7(5)
C42 O3 C45 116.4(4)
C49B O4B C52B 116.6(9)
C49A O4A C52A 115.8(11)
C1 N1 H1 124.2
C4 N1 H1 124.2
C4 N1 C1 111.5(4)
C31 N31 H31 124.6
C34 N31 H31 124.6
C34 N31 C31 110.9(4)
H1CA C1C H1CB 109.5
H1CA C1C H1CC 109.5
H1CB C1C H1CC 109.5
C1A C1C H1CA 109.5
C1A C1C H1CB 109.5
C1A C1C H1CC 109.5
N1 C1 C2 106.1(4)
N1 C1 C5 122.8(4)
C2 C1 C5 131.0(4)
O4 C1A C1C 120.7(13)
O4 C1A C1B 119.1(13)
C1C C1A C1B 120.2(15)
C1A C1B H1BA 109.5
C1A C1B H1BB 109.5
C1A C1B H1BC 109.5
H1BA C1B H1BB 109.5
H1BA C1B H1BC 109.5
H1BB C1B H1BC 109.5
C1 C2 C3 108.5(4)
C1 C2 C32 124.5(5)
C3 C2 C32 126.6(4)
C2 C3 C9 127.1(4)
C4 C3 C2 106.1(4)
C4 C3 C9 126.7(4)
N1 C4 C3 107.8(4)
N1 C4 C16 121.7(4)
C3 C4 C16 130.4(5)
C1 C5 H5A 108.1
C1 C5 H5B 108.1
C1 C5 C6 116.7(5)
H5A C5 H5B 107.3
C6 C5 H5A 108.1
C6 C5 H5B 108.1
C5 C6 H6 108.2
C5 C6 C7 110.8(5)
C5 C6 C8 110.8(5)
C7 C6 H6 108.2
C7 C6 C8 110.6(6)
C8 C6 H6 108.2
C6 C7 H7A 109.5
C6 C7 H7B 109.5
C6 C7 H7C 109.5
H7A C7 H7B 109.5
H7A C7 H7C 109.5
H7B C7 H7C 109.5
C6 C8 H8A 109.5
C6 C8 H8B 109.5
C6 C8 H8C 109.5
H8A C8 H8B 109.5
H8A C8 H8C 109.5
H8B C8 H8C 109.5
C10 C9 C3 121.2(4)
C14 C9 C3 121.3(4)
C14 C9 C10 117.4(5)
C9 C10 H10 119.3
C11 C10 C9 121.4(5)
C11 C10 H10 119.3
C10 C11 H11 119.8
C12 C11 C10 120.4(4)
C12 C11 H11 119.8
O1 C12 C11 125.3(5)
O1 C12 C13 116.4(5)
C11 C12 C13 118.2(5)
C12 C13 H13 119.4
C14 C13 C12 121.2(5)
C14 C13 H13 119.4
C9 C14 H14 119.3
C13 C14 C9 121.3(4)
C13 C14 H14 119.3
O1 C15 H15A 109.5
O1 C15 H15B 109.5
O1 C15 H15C 109.5
H15A C15 H15B 109.5
H15A C15 H15C 109.5
H15B C15 H15C 109.5
C17 C16 C4 120.8(5)
C21 C16 C4 122.4(4)
C21 C16 C17 116.8(5)
C16 C17 H17 119.7
C18 C17 C16 120.6(5)
C18 C17 H17 119.7
C17 C18 H18 119.3
C19 C18 C17 121.4(5)
C19 C18 H18 119.3
O2 C19 C18 116.5(5)
O2 C19 C20 124.5(5)
C18 C19 C20 119.0(5)
C19 C20 H20 120.4
C21 C20 C19 119.3(6)
C21 C20 H20 120.4
C16 C21 H21 118.6
C20 C21 C16 122.8(5)
C20 C21 H21 118.6
O2 C22 H22A 109.5
O2 C22 H22B 109.5
O2 C22 H22C 109.5
H22A C22 H22B 109.5
H22A C22 H22C 109.5
H22B C22 H22C 109.5
N31 C31 C32 108.1(5)
N31 C31 C35 121.8(5)
C32 C31 C35 130.0(4)
C31 C32 C2 124.6(5)
C31 C32 C33 106.2(4)
C33 C32 C2 128.9(4)
C32 C33 C39 126.6(3)
C34 C33 C32 107.2(4)
C34 C33 C39 126.3(4)
N31 C34 C33 107.6(4)
N31 C34 C46A 123.4(7)
N31 C34 C46B 117.2(6)
C33 C34 C46A 129.0(7)
C33 C34 C46B 134.7(7)
C31 C35 H35C 108.6
C31 C35 H35D 108.6
C31 C35 H35A 108.4
C31 C35 H35B 108.4
H35C C35 H35D 107.6
H35A C35 H35B 107.4
C36B C35 C31 115.7(9)
C36B C35 H35A 108.4
C36B C35 H35B 108.4
C36A C35 C31 114.7(7)
C36A C35 H35C 108.6
C36A C35 H35D 108.6
C35 C36B H36B 112.6
C35 C36B C37B 104.0(13)
C35 C36B C38B 106.2(13)
C37B C36B H36B 112.6
C37B C36B C38B 108.2(18)
C38B C36B H36B 112.6
C35 C36A H36A 108.0
C35 C36A C37A 107.7(10)
C35 C36A C38A 104.5(10)
C37A C36A H36A 108.0
C37A C36A C38A 120.0(13)
C38A C36A H36A 108.0
C36A C37A H37A 109.5
C36A C37A H37B 109.5
C36A C37A H37C 109.5
H37A C37A H37B 109.5
H37A C37A H37C 109.5
H37B C37A H37C 109.5
C36B C37B H37D 109.5
C36B C37B H37E 109.5
C36B C37B H37F 109.5
H37D C37B H37E 109.5
H37D C37B H37F 109.5
H37E C37B H37F 109.5
C36B C38B H38A 109.5
C36B C38B H38B 109.5
C36B C38B H38C 109.5
H38A C38B H38B 109.5
H38A C38B H38C 109.5
H38B C38B H38C 109.5
C36A C38A H38D 109.5
C36A C38A H38E 109.5
C36A C38A H38F 109.5
H38D C38A H38E 109.5
H38D C38A H38F 109.5
H38E C38A H38F 109.5
C40 C39 C33 121.0(4)
C44 C39 C33 122.6(4)
C44 C39 C40 116.4(5)
C39 C40 H40 119.4
C41 C40 C39 121.2(4)
C41 C40 H40 119.4
C40 C41 H41 119.6
C40 C41 C42 120.8(4)
C42 C41 H41 119.6
O3 C42 C41 115.6(4)
O3 C42 C43 125.2(4)
C43 C42 C41 119.1(5)
C42 C43 H43 120.3
C44 C43 C42 119.4(4)
C44 C43 H43 120.3
C39 C44 H44 118.5
C43 C44 C39 123.0(4)
C43 C44 H44 118.5
O3 C45 H45A 109.5
O3 C45 H45B 109.5
O3 C45 H45C 109.5
H45A C45 H45B 109.5
H45A C45 H45C 109.5
H45B C45 H45C 109.5
C47A C46A C34 119.5(10)
C51A C46A C34 123.7(12)
C51A C46A C47A 116.8(10)
C46A C47A H47A 120.1
C48A C47A C46A 119.9(11)
C48A C47A H47A 120.1
C47A C48A H48A 119.6
C49A C48A C47A 120.7(12)
C49A C48A H48A 119.6
C48A C49A O4A 115.2(12)
C48A C49A C50A 121.5(11)
C50A C49A O4A 123.0(12)
C49A C50A H50A 120.3
C49A C50A C51A 119.3(11)
C51A C50A H50A 120.3
C46A C51A C50A 121.5(12)
C46A C51A H51A 119.2
C50A C51A H51A 119.2
C46B C51B H51B 120.0
C46B C51B C50B 120.0
C50B C51B H51B 120.0
C51B C46B C34 118.7(7)
C51B C46B C47B 120.0
C47B C46B C34 121.2(7)
C46B C47B H47B 120.0
C46B C47B C48B 120.0
C48B C47B H47B 120.0
C47B C48B H48B 120.0
C49B C48B C47B 120.0
C49B C48B H48B 120.0
O4B C49B C48B 124.9(7)
O4B C49B C50B 115.0(7)
C48B C49B C50B 120.0
C51B C50B H50B 120.0
C49B C50B C51B 120.0
C49B C50B H50B 120.0
O4B C52B H52A 109.5
O4B C52B H52B 109.5
O4B C52B H52C 109.5
H52A C52B H52B 109.5
H52A C52B H52C 109.5
H52B C52B H52C 109.5
O4A C52A H52D 109.5
O4A C52A H52E 109.5
O4A C52A H52F 109.5
H52D C52A H52E 109.5
H52D C52A H52F 109.5
H52E C52A H52F 109.5
O101 C101 C102 122.4(7)
O101 C101 C103 120.8(5)
C102 C101 C103 116.8(6)
C101 C102 H10A 109.5
C101 C102 H10B 109.5
C101 C102 H10C 109.5
H10A C102 H10B 109.5
H10A C102 H10C 109.5
H10B C102 H10C 109.5
C101 C103 H10D 109.5
C101 C103 H10E 109.5
C101 C103 H10F 109.5
H10D C103 H10E 109.5
H10D C103 H10F 109.5
H10E C103 H10F 109.5
O201 C201 C202 120.1(13)
O201 C201 C203 119.4(13)
C202 C201 C203 120.4(16)
C201 C202 H20A 109.5
C201 C202 H20B 109.5
C201 C202 H20C 109.5
H20A C202 H20B 109.5
H20A C202 H20C 109.5
H20B C202 H20C 109.5
C201 C203 H20D 109.5
C201 C203 H20E 109.5
C201 C203 H20F 109.5
H20D C203 H20E 109.5
H20D C203 H20F 109.5
H20E C203 H20F 109.5

loop_
_geom_bond_atom_site_label_1
_geom_bond_atom_site_label_2
_geom_bond_distance
O1 C12 1.361(6)
O1 C15 1.409(7)
O2 C19 1.364(6)
O2 C22 1.418(8)
O3 C42 1.369(6)
O3 C45 1.422(7)
O4 C1A 1.216(9)
O4B C49B 1.373(8)
O4B C52B 1.425(15)
O4A C49A 1.396(13)
O4A C52A 1.434(16)
O101 C101 1.197(7)
O201 C201 1.199(9)
N1 H1 0.8600
N1 C1 1.382(6)
N1 C4 1.347(7)
N31 H31 0.8600
N31 C31 1.351(6)
N31 C34 1.350(6)
C1C H1CA 0.9600
C1C H1CB 0.9600
C1C H1CC 0.9600
C1C C1A 1.452(9)
C1 C2 1.383(7)
C1 C5 1.467(8)
C1A C1B 1.503(9)
C1B H1BA 0.9600
C1B H1BB 0.9600
C1B H1BC 0.9600
C2 C3 1.430(7)
C2 C32 1.474(6)
C3 C4 1.400(6)
C3 C9 1.473(7)
C4 C16 1.480(6)
C5 H5A 0.9700
C5 H5B 0.9700
C5 C6 1.505(7)
C6 H6 0.9800
C6 C7 1.515(9)
C6 C8 1.524(9)
C7 H7A 0.9600
C7 H7B 0.9600
C7 H7C 0.9600
C8 H8A 0.9600
C8 H8B 0.9600
C8 H8C 0.9600
C9 C10 1.399(6)
C9 C14 1.396(7)
C10 H10 0.9300
C10 C11 1.385(7)
C11 H11 0.9300
C11 C12 1.384(7)
C12 C13 1.404(7)
C13 H13 0.9300
C13 C14 1.361(7)
C14 H14 0.9300
C15 H15A 0.9600
C15 H15B 0.9600
C15 H15C 0.9600
C16 C17 1.400(6)
C16 C21 1.381(8)
C17 H17 0.9300
C17 C18 1.380(7)
C18 H18 0.9300
C18 C19 1.370(8)
C19 C20 1.387(8)
C20 H20 0.9300
C20 C21 1.380(7)
C21 H21 0.9300
C22 H22A 0.9600
C22 H22B 0.9600
C22 H22C 0.9600
C31 C32 1.396(7)
C31 C35 1.522(8)
C32 C33 1.422(7)
C33 C34 1.396(5)
C33 C39 1.477(7)
C34 C46A 1.511(11)
C34 C46B 1.439(7)
C35 H35C 0.9700
C35 H35D 0.9700
C35 H35A 0.9700
C35 H35B 0.9700
C35 C36B 1.492(9)
C35 C36A 1.505(9)
C36B H36B 0.9800
C36B C37B 1.544(10)
C36B C38B 1.552(10)
C36A H36A 0.9800
C36A C37A 1.543(9)
C36A C38A 1.582(9)
C37A H37A 0.9600
C37A H37B 0.9600
C37A H37C 0.9600
C37B H37D 0.9600
C37B H37E 0.9600
C37B H37F 0.9600
C38B H38A 0.9600
C38B H38B 0.9600
C38B H38C 0.9600
C38A H38D 0.9600
C38A H38E 0.9600
C38A H38F 0.9600
C39 C40 1.406(6)
C39 C44 1.400(6)
C40 H40 0.9300
C40 C41 1.372(7)
C41 H41 0.9300
C41 C42 1.398(7)
C42 C43 1.386(6)
C43 H43 0.9300
C43 C44 1.375(7)
C44 H44 0.9300
C45 H45A 0.9600
C45 H45B 0.9600
C45 H45C 0.9600
C46A C47A 1.444(17)
C46A C51A 1.397(14)
C47A H47A 0.9300
C47A C48A 1.412(14)
C48A H48A 0.9300
C48A C49A 1.360(16)
C49A C50A 1.367(18)
C50A H50A 0.9300
C50A C51A 1.427(15)
C51A H51A 0.9300
C51B H51B 0.9300
C51B C46B 1.3900
C51B C50B 1.3900
C46B C47B 1.3900
C47B H47B 0.9300
C47B C48B 1.3900
C48B H48B 0.9300
C48B C49B 1.3900
C49B C50B 1.3900
C50B H50B 0.9300
C52B H52A 0.9600
C52B H52B 0.9600
C52B H52C 0.9600
C52A H52D 0.9600
C52A H52E 0.9600
C52A H52F 0.9600
C101 C102 1.481(7)
C101 C103 1.490(10)
C102 H10A 0.9600
C102 H10B 0.9600
C102 H10C 0.9600
C103 H10D 0.9600
C103 H10E 0.9600
C103 H10F 0.9600
C201 C202 1.470(9)
C201 C203 1.478(9)
C202 H20A 0.9600
C202 H20B 0.9600
C202 H20C 0.9600
C203 H20D 0.9600
C203 H20E 0.9600
C203 H20F 0.9600

loop_
_exptl_oxdiff_crystal_face_indexfrac_h
_exptl_oxdiff_crystal_face_indexfrac_k
_exptl_oxdiff_crystal_face_indexfrac_l
_exptl_oxdiff_crystal_face_x
_exptl_oxdiff_crystal_face_y
_exptl_oxdiff_crystal_face_z
-11.0063 -0.0108 7.0188 -0.9787 -0.1011 -0.0718
11.0063 0.0108 -7.0188 0.9787 0.1011 0.0718
-0.0058 7.0003 -0.0097 0.0927 -0.9839 0.1107
0.0058 -7.0003 0.0097 -0.0927 0.9839 -0.1107
-5.0130 0.0039 -13.9898 -0.0324 0.1062 0.9766
5.0130 -0.0039 13.9898 0.0324 -0.1062 -0.9766
